data_4327091
loop_
_publ_author_name
'Kevin Yurkerwich'
'Michael Yurkerwich'
'Gerard Parkin'

_publ_section_title
;
 Synthesis and Structural Characterization of
 Tris(2-mercapto-1-adamantylimidazolyl)hydroborato Complexes: A Sterically
 Demanding Tripodal [S3] Donor Ligand
;
_journal_name_full 'Inorganic Chemistry'
_journal_page_first 12284
_journal_page_last 12295
_journal_paper_doi 10.1021/ic201504d
_journal_volume 50
_journal_year 2011
_chemical_formula_sum 'C41 H56 B Cl4 I N6 S3 Zn'
_chemical_formula_weight 1073.98
_chemical_name_systematic
; 
 ? 
;
_space_group_IT_number 167
_symmetry_cell_setting rhombohedral
_symmetry_space_group_name_Hall '-R 3 2"c'
_symmetry_space_group_name_H-M 'R -3 c :H'
_atom_sites_solution_hydrogens geom
_atom_sites_solution_primary direct
_atom_sites_solution_secondary difmap
_audit_creation_method SHELXL-97
_cell_angle_alpha 90.00
_cell_angle_beta 90.00
_cell_angle_gamma 120.00
_cell_formula_units_Z 12
_cell_length_a 15.1780(6)
_cell_length_b 15.1780(6)
_cell_length_c 69.100(3)
_cell_measurement_reflns_used 9913
_cell_measurement_temperature 125(2)
_cell_measurement_theta_max 31.73
_cell_measurement_theta_min 2.68
_cell_volume 13786.0(10)
_computing_cell_refinement 'Bruker SAINT'
_computing_data_collection 'Bruker APEX2'
_computing_data_reduction 'Bruker SAINT'
_computing_molecular_graphics 'Bruker SHELXTL'
_computing_publication_material 'Bruker SHELXTL'
_computing_structure_refinement 'SHELXL-97 (Sheldrick, 2008)'
_computing_structure_solution 'SHELXS-97 (Sheldrick, 2008)'
_diffrn_ambient_temperature 125(2)
_diffrn_measured_fraction_theta_full 0.975
_diffrn_measured_fraction_theta_max 0.975
_diffrn_measurement_device_type 'Bruker APEX-II CCD'
_diffrn_measurement_method '\f and \w scans'
_diffrn_radiation_monochromator graphite
_diffrn_radiation_source 'fine-focus sealed tube'
_diffrn_radiation_type MoK\a
_diffrn_radiation_wavelength 0.71073
_diffrn_reflns_av_R_equivalents 0.0806
_diffrn_reflns_av_sigmaI/netI 0.0513
_diffrn_reflns_limit_h_max 0
_diffrn_reflns_limit_h_min -19
_diffrn_reflns_limit_k_max 22
_diffrn_reflns_limit_k_min 0
_diffrn_reflns_limit_l_max 102
_diffrn_reflns_limit_l_min 0
_diffrn_reflns_number 66759
_diffrn_reflns_theta_full 31.88
_diffrn_reflns_theta_max 31.88
_diffrn_reflns_theta_min 2.83
_exptl_absorpt_coefficient_mu 1.613
_exptl_absorpt_correction_T_max 0.8554
_exptl_absorpt_correction_T_min 0.7711
_exptl_absorpt_correction_type empirical
_exptl_absorpt_process_details sadabs
_exptl_crystal_colour colorless
_exptl_crystal_density_diffrn 1.552
_exptl_crystal_description block
_exptl_crystal_F_000 6576
_exptl_crystal_size_max 0.17
_exptl_crystal_size_mid 0.13
_exptl_crystal_size_min 0.10
_platon_squeeze_details
; The unit cell contains 24 methylene chloride molecules which have been
treated as a diffuse contribution to the overall scattering without
specific atom positions by SQUEEZE/PLATON.
;
_refine_diff_density_max 1.288
_refine_diff_density_min -0.386
_refine_diff_density_rms 0.120
_refine_ls_extinction_method none
_refine_ls_goodness_of_fit_ref 1.063
_refine_ls_hydrogen_treatment mixed
_refine_ls_matrix_type full
_refine_ls_number_parameters 155
_refine_ls_number_reflns 5154
_refine_ls_number_restraints 1
_refine_ls_restrained_S_all 1.063
_refine_ls_R_factor_all 0.0612
_refine_ls_R_factor_gt 0.0381
_refine_ls_shift/su_max 0.000
_refine_ls_shift/su_mean 0.000
_refine_ls_structure_factor_coef Fsqd
_refine_ls_weighting_details 'calc w=1/[\s^2^(Fo^2^)+(0.0550P)^2^+0.0000P] where P=(Fo^2^+2Fc^2^)/3'
_refine_ls_weighting_scheme calc
_refine_ls_wR_factor_gt 0.1126
_refine_ls_wR_factor_ref 0.1161
_reflns_number_gt 3356
_reflns_number_total 5154
_reflns_threshold_expression >2sigma(I)
_cod_data_source_file ic201504d_si_002_03.cif
_cod_data_source_block novap
_cod_original_cell_volume 13785.9(10)
_cod_original_sg_symbol_H-M 'R -3 c'
_cod_database_code 4327091

loop_
_symmetry_equiv_pos_as_xyz
'x, y, z'
'-y, x-y, z'
'-x+y, -x, z'
'y, x, -z+1/2'
'x-y, -y, -z+1/2'
'-x, -x+y, -z+1/2'
'x+2/3, y+1/3, z+1/3'
'-y+2/3, x-y+1/3, z+1/3'
'-x+y+2/3, -x+1/3, z+1/3'
'y+2/3, x+1/3, -z+5/6'
'x-y+2/3, -y+1/3, -z+5/6'
'-x+2/3, -x+y+1/3, -z+5/6'
'x+1/3, y+2/3, z+2/3'
'-y+1/3, x-y+2/3, z+2/3'
'-x+y+1/3, -x+2/3, z+2/3'
'y+1/3, x+2/3, -z+7/6'
'x-y+1/3, -y+2/3, -z+7/6'
'-x+1/3, -x+y+2/3, -z+7/6'
'-x, -y, -z'
'y, -x+y, -z'
'x-y, x, -z'
'-y, -x, z-1/2'
'-x+y, y, z-1/2'
'x, x-y, z-1/2'
'-x+2/3, -y+1/3, -z+1/3'
'y+2/3, -x+y+1/3, -z+1/3'
'x-y+2/3, x+1/3, -z+1/3'
'-y+2/3, -x+1/3, z-1/6'
'-x+y+2/3, y+1/3, z-1/6'
'x+2/3, x-y+1/3, z-1/6'
'-x+1/3, -y+2/3, -z+2/3'
'y+1/3, -x+y+2/3, -z+2/3'
'x-y+1/3, x+2/3, -z+2/3'
'-y+1/3, -x+2/3, z+1/6'
'-x+y+1/3, y+2/3, z+1/6'
'x+1/3, x-y+2/3, z+1/6'

loop_
_atom_site_label
_atom_site_type_symbol
_atom_site_fract_x
_atom_site_fract_y
_atom_site_fract_z
_atom_site_U_iso_or_equiv
_atom_site_adp_type
_atom_site_occupancy
_atom_site_symmetry_multiplicity
_atom_site_calc_flag
_atom_site_refinement_flags
I I 0.6667 0.3333 -0.076831(4) 0.03014(10) Uani 1 3 d S
Zn Zn 0.6667 0.3333 -0.039738(6) 0.01584(11) Uani 1 3 d S
S S 0.69389(5) 0.48668(5) -0.025775(8) 0.01665(12) Uani 1 1 d .
B B 0.6667 0.3333 0.01353(6) 0.0160(8) Uani 1 3 d SD
H1 H 0.6667 0.3333 0.0293(3) 0.019 Uiso 1 3 d SD
N11 N 0.76015(15) 0.43650(15) 0.00731(3) 0.0155(4) Uani 1 1 d .
C11 C 0.78063(19) 0.49813(18) -0.00836(3) 0.0151(4) Uani 1 1 d .
C12 C 0.84905(18) 0.47244(19) 0.01781(3) 0.0172(5) Uani 1 1 d .
H12A H 0.8562 0.4440 0.0295 0.021 Uiso 1 1 calc R
N12 N 0.88099(16) 0.57093(15) -0.00759(3) 0.0154(4) Uani 1 1 d .
C13 C 0.92364(19) 0.55393(19) 0.00877(3) 0.0177(5) Uani 1 1 d .
H13A H 0.9926 0.5927 0.0128 0.021 Uiso 1 1 calc R
C14 C 0.94199(18) 0.64880(18) -0.02290(3) 0.0158(4) Uani 1 1 d .
C15 C 0.9434(2) 0.59309(19) -0.04126(3) 0.0191(5) Uani 1 1 d .
H15A H 0.8730 0.5493 -0.0460 0.023 Uiso 1 1 calc R
H15B H 0.9727 0.5492 -0.0384 0.023 Uiso 1 1 calc R
C16 C 1.0075(2) 0.6714(2) -0.05691(4) 0.0247(6) Uani 1 1 d .
H16A H 1.0075 0.6351 -0.0690 0.030 Uiso 1 1 calc R
C17 C 0.9610(2) 0.7386(2) -0.06113(4) 0.0261(6) Uani 1 1 d .
H17A H 0.8901 0.6959 -0.0657 0.031 Uiso 1 1 calc R
H17B H 1.0003 0.7879 -0.0715 0.031 Uiso 1 1 calc R
C18 C 0.9621(2) 0.7958(2) -0.04277(4) 0.0235(5) Uani 1 1 d .
H18A H 0.9328 0.8404 -0.0458 0.028 Uiso 1 1 calc R
C19 C 0.8980(2) 0.71965(19) -0.02695(4) 0.0201(5) Uani 1 1 d .
H19A H 0.8264 0.6790 -0.0313 0.024 Uiso 1 1 calc R
H19B H 0.8998 0.7565 -0.0150 0.024 Uiso 1 1 calc R
C20 C 1.1163(2) 0.7374(2) -0.04976(4) 0.0276(6) Uani 1 1 d .
H20A H 1.1576 0.7876 -0.0598 0.033 Uiso 1 1 calc R
H20B H 1.1470 0.6943 -0.0471 0.033 Uiso 1 1 calc R
C21 C 1.05195(19) 0.71444(19) -0.01563(4) 0.0211(5) Uani 1 1 d .
H21A H 1.0525 0.7500 -0.0036 0.025 Uiso 1 1 calc R
H21B H 1.0813 0.6705 -0.0127 0.025 Uiso 1 1 calc R
C22 C 1.0719(2) 0.8619(2) -0.03586(4) 0.0276(6) Uani 1 1 d .
H22A H 1.0737 0.9005 -0.0242 0.033 Uiso 1 1 calc R
H22B H 1.1130 0.9113 -0.0461 0.033 Uiso 1 1 calc R
C23 C 1.1162(2) 0.7929(2) -0.03121(4) 0.0256(5) Uani 1 1 d .
H23A H 1.1876 0.8354 -0.0264 0.031 Uiso 1 1 calc R

loop_
_atom_site_aniso_label
_atom_site_aniso_U_11
_atom_site_aniso_U_22
_atom_site_aniso_U_33
_atom_site_aniso_U_23
_atom_site_aniso_U_13
_atom_site_aniso_U_12
I 0.03728(13) 0.03728(13) 0.01585(13) 0.000 0.000 0.01864(7)
Zn 0.01621(15) 0.01621(15) 0.0151(2) 0.000 0.000 0.00810(7)
S 0.0164(3) 0.0154(3) 0.0184(2) -0.0011(2) -0.0040(2) 0.0082(2)
B 0.0164(12) 0.0164(12) 0.0150(18) 0.000 0.000 0.0082(6)
N11 0.0161(10) 0.0151(9) 0.0163(9) -0.0011(7) -0.0020(7) 0.0085(8)
C11 0.0157(11) 0.0131(10) 0.0177(10) -0.0014(8) -0.0017(8) 0.0080(9)
C12 0.0162(11) 0.0197(12) 0.0164(10) 0.0002(9) -0.0017(8) 0.0096(10)
N12 0.0148(9) 0.0148(9) 0.0162(9) 0.0005(7) -0.0010(7) 0.0070(8)
C13 0.0174(11) 0.0197(12) 0.0178(10) -0.0010(9) -0.0033(9) 0.0106(10)
C14 0.0151(11) 0.0134(11) 0.0185(10) 0.0012(8) -0.0013(8) 0.0067(9)
C15 0.0229(12) 0.0198(12) 0.0164(10) 0.0019(9) 0.0016(9) 0.0120(10)
C16 0.0314(15) 0.0280(14) 0.0190(12) 0.0047(10) 0.0063(10) 0.0180(12)
C17 0.0288(14) 0.0289(14) 0.0224(12) 0.0081(10) 0.0013(11) 0.0158(12)
C18 0.0245(13) 0.0199(13) 0.0284(13) 0.0061(10) 0.0027(10) 0.0127(11)
C19 0.0198(12) 0.0174(12) 0.0252(12) 0.0014(9) 0.0009(9) 0.0109(10)
C20 0.0262(14) 0.0290(15) 0.0325(14) 0.0125(11) 0.0093(11) 0.0174(12)
C21 0.0166(12) 0.0191(12) 0.0230(12) 0.0027(9) -0.0006(9) 0.0054(10)
C22 0.0267(14) 0.0173(13) 0.0334(14) 0.0031(11) 0.0022(11) 0.0071(11)
C23 0.0177(12) 0.0226(13) 0.0305(13) 0.0085(11) 0.0035(10) 0.0055(11)

loop_
_atom_type_symbol
_atom_type_description
_atom_type_scat_dispersion_real
_atom_type_scat_dispersion_imag
_atom_type_scat_source
C C 0.0033 0.0016 'International Tables Vol C Tables 4.2.6.8 and 6.1.1.4'
H H 0.0000 0.0000 'International Tables Vol C Tables 4.2.6.8 and 6.1.1.4'
B B 0.0013 0.0007 'International Tables Vol C Tables 4.2.6.8 and 6.1.1.4'
N N 0.0061 0.0033 'International Tables Vol C Tables 4.2.6.8 and 6.1.1.4'
S S 0.1246 0.1234 'International Tables Vol C Tables 4.2.6.8 and 6.1.1.4'
Zn Zn 0.2839 1.4301 'International Tables Vol C Tables 4.2.6.8 and 6.1.1.4'
I I -0.4742 1.8119 'International Tables Vol C Tables 4.2.6.8 and 6.1.1.4'
Cl Cl 0.1484 0.1585 'International Tables Vol C Tables 4.2.6.8 and 6.1.1.4'

loop_
_geom_angle_atom_site_label_1
_geom_angle_atom_site_label_2
_geom_angle_atom_site_label_3
_geom_angle
_geom_angle_site_symmetry_1
_geom_angle_site_symmetry_3
S Zn S 104.40(2) . 3_665
S Zn S 104.40(2) . 2_655
S Zn S 104.40(2) 3_665 2_655
S Zn I 114.160(17) . .
S Zn I 114.164(17) 3_665 .
S Zn I 114.164(17) 2_655 .
C11 S Zn 97.64(8) . .
H1 B N11 106.01(17) . .
H1 B N11 106.02(17) . 2_655
N11 B N11 112.70(15) . 2_655
H1 B N11 106.02(17) . 3_665
N11 B N11 112.69(15) . 3_665
N11 B N11 112.69(15) 2_655 3_665
C11 N11 C12 107.7(2) . .
C11 N11 B 133.6(2) . .
C12 N11 B 118.1(2) . .
N11 C11 N12 107.7(2) . .
N11 C11 S 125.76(19) . .
N12 C11 S 126.51(18) . .
C13 C12 N11 109.1(2) . .
C11 N12 C13 108.45(19) . .
C11 N12 C14 127.31(19) . .
C13 N12 C14 123.7(2) . .
C12 C13 N12 107.0(2) . .
N12 C14 C15 108.72(19) . .
N12 C14 C21 108.66(18) . .
C15 C14 C21 108.6(2) . .
N12 C14 C19 111.20(19) . .
C15 C14 C19 111.32(19) . .
C21 C14 C19 108.3(2) . .
C14 C15 C16 109.5(2) . .
C20 C16 C17 109.5(2) . .
C20 C16 C15 109.8(2) . .
C17 C16 C15 108.9(2) . .
C16 C17 C18 110.0(2) . .
C22 C18 C17 109.3(2) . .
C22 C18 C19 110.2(2) . .
C17 C18 C19 109.9(2) . .
C18 C19 C14 108.7(2) . .
C16 C20 C23 109.4(2) . .
C23 C21 C14 109.6(2) . .
C18 C22 C23 108.8(2) . .
C20 C23 C22 108.7(2) . .
C20 C23 C21 109.5(2) . .
C22 C23 C21 110.5(2) . .

loop_
_geom_bond_atom_site_label_1
_geom_bond_atom_site_label_2
_geom_bond_distance
_geom_bond_site_symmetry_2
I Zn 2.5631(5) .
Zn S 2.3574(6) .
Zn S 2.3575(6) 3_665
Zn S 2.3575(6) 2_655
S C11 1.727(2) .
B H1 1.091(19) .
B N11 1.558(2) .
B N11 1.558(2) 2_655
B N11 1.558(2) 3_665
N11 C11 1.361(3) .
N11 C12 1.381(3) .
C11 N12 1.364(3) .
C12 C13 1.342(3) .
N12 C13 1.389(3) .
N12 C14 1.510(3) .
C14 C15 1.531(3) .
C14 C21 1.539(3) .
C14 C19 1.549(3) .
C15 C16 1.540(3) .
C16 C20 1.524(4) .
C16 C17 1.530(4) .
C17 C18 1.532(4) .
C18 C22 1.530(4) .
C18 C19 1.534(3) .
C20 C23 1.534(4) .
C21 C23 1.538(3) .
C22 C23 1.535(4) .

loop_
_platon_squeeze_void_nr
_platon_squeeze_void_average_x
_platon_squeeze_void_average_y
_platon_squeeze_void_average_z
_platon_squeeze_void_volume
_platon_squeeze_void_count_electrons
_platon_squeeze_void_content
1 0.000 0.000 0.000 24 2 ' '
2 -0.333 0.333 0.083 538 146 ' '
3 0.000 0.000 0.250 534 146 ' '
4 0.333 0.667 0.417 538 146 ' '
5 0.000 0.000 0.500 24 2 ' '
6 -0.333 0.333 0.583 538 146 ' '
7 0.000 1.000 0.750 534 146 ' '
8 0.333 0.667 0.917 538 146 ' '
9 0.333 0.667 0.167 24 2 ' '
10 0.333 0.667 0.667 24 2 ' '
11 0.667 0.333 0.333 24 2 ' '
12 0.667 0.333 0.833 24 2 ' '
